data_7232929
loop_
_publ_author_name
'Kodchakorn, Kanchanok'
'Nimmanpipug, Piyarat'
'Phongtamrug, Suttinun'
'Tashiro, Kohji'

_publ_section_title
;
 pH-induced conformational changes in histamine in the solid state
;
_journal_issue 34
_journal_name_full 'RSC Advances'
_journal_page_first 19375
_journal_paper_doi 10.1039/C9RA03418H
_journal_volume 9
_journal_year 2019
_chemical_absolute_configuration 'CHOOSE rm ad rmad syn or unk'
_chemical_formula_moiety 'C5 H13 Cl2 N3 O2'
_chemical_formula_sum 'C5 H13 Cl2 N3 O2'
_chemical_formula_weight 218.08
_chemical_name_systematic 'Histamine dication form'
_chemical_properties_physical Air-sensitive
_space_group_crystal_system monoclinic
_space_group_IT_number 4
_space_group_name_Hall 'P 2yb'
_space_group_name_H-M_alt 'P 1 21 1'
_symmetry_space_group_name_Hall 'P 2yb'
_symmetry_space_group_name_H-M 'P 1 21 1'
_atom_sites_solution_hydrogens geom
_atom_sites_solution_primary direct
_atom_sites_solution_secondary difmap
_audit_update_record
;
2019-05-29 deposited with the CCDC.    2019-06-05 downloaded from the CCDC.
;
_cell_angle_alpha 90.0000
_cell_angle_beta 91.45(3)
_cell_angle_gamma 90.0000
_cell_formula_units_Z 2
_cell_length_a 4.449(6)
_cell_length_b 12.694(16)
_cell_length_c 7.577(9)
_cell_measurement_reflns_used 386
_cell_measurement_temperature 296
_cell_measurement_theta_max 27.55
_cell_measurement_theta_min 3.13
_cell_volume 427.8(9)
_computing_cell_refinement 'RAPID AUTO'
_computing_data_collection 'RAPID AUTO (Rigaku, ????)'
_computing_data_reduction 'RAPID AUTO'
_computing_molecular_graphics 'CrystalStructure 4.2'
_computing_publication_material 'CrystalStructure 4.2 (Rigaku, 2015)'
_computing_structure_refinement 'CRYSTALS (Carruthers, et al., 1999)'
_computing_structure_solution 'SIR92 (Altomare, et al., 1994)'
_diffrn_ambient_temperature 296
_diffrn_detector_area_resol_mean 10.000
_diffrn_measured_fraction_theta_full 0.994
_diffrn_measured_fraction_theta_max 0.994
_diffrn_measurement_device_type 'Rigaku R-AXIS RAPID'
_diffrn_measurement_method \w
_diffrn_radiation_type 'Mo K\a'
_diffrn_radiation_wavelength 0.71075
_diffrn_reflns_av_R_equivalents 0.0628
_diffrn_reflns_limit_h_max 4
_diffrn_reflns_limit_h_min -5
_diffrn_reflns_limit_k_max 16
_diffrn_reflns_limit_k_min -16
_diffrn_reflns_limit_l_max 9
_diffrn_reflns_limit_l_min -9
_diffrn_reflns_number 4129
_diffrn_reflns_theta_full 27.48
_diffrn_reflns_theta_max 27.48
_diffrn_reflns_theta_min 3.132
_diffrn_standards_number 0
_exptl_absorpt_coefficient_mu 0.722
_exptl_absorpt_correction_T_max 0.930
_exptl_absorpt_correction_T_min 0.315
_exptl_absorpt_correction_type multi-scan
_exptl_absorpt_process_details 'ABSCOR (Rigaku, 1995)'
_exptl_crystal_colour white
_exptl_crystal_density_diffrn 1.693
_exptl_crystal_density_method 'not measured'
_exptl_crystal_description dication
_exptl_crystal_F_000 228.00
_exptl_crystal_size_max 0.100
_exptl_crystal_size_mid 0.100
_exptl_crystal_size_min 0.100
_refine_diff_density_max 3.290
_refine_diff_density_min -1.320
_refine_ls_abs_structure_details 'Flack, H. D. (1983), Acta Cryst. A39, 876-881.  926 Friedel Pairs'
_refine_ls_abs_structure_Flack 0.67(19)
_refine_ls_extinction_method none
_refine_ls_goodness_of_fit_ref 1.142
_refine_ls_hydrogen_treatment constr
_refine_ls_number_parameters 103
_refine_ls_number_reflns 1325
_refine_ls_R_factor_gt 0.0850
_refine_ls_shift/su_max 0.000
_refine_ls_structure_factor_coef Fsqd
_refine_ls_weighting_details
;
    Chebychev polynomial with 3 parameters (Carruthers & Watkin, 1979)
    11342.3000    15975.1000    5431.7200
;
_refine_ls_weighting_scheme calc
_refine_ls_wR_factor_ref 0.1397
_reflns_number_gt 1325
_reflns_number_total 1948
_reflns_threshold_expression F^2^>4.0\s(F^2^)
_cod_data_source_file c9ra03418h2.cif
_cod_data_source_block histamine-A0-HCl-needle
_cod_original_cell_volume 427.7(9)
_cod_database_code 7232929

loop_
_space_group_symop_id
_space_group_symop_operation_xyz
1 +X,+Y,+Z
2 -X,1/2+Y,-Z

loop_
_atom_site_label
_atom_site_type_symbol
_atom_site_fract_x
_atom_site_fract_y
_atom_site_fract_z
_atom_site_U_iso_or_equiv
_atom_site_adp_type
_atom_site_occupancy
_atom_site_site_symmetry_multiplicity
_atom_site_calc_flag
_atom_site_refinement_flags
Cl1 Cl -0.4408(4) -0.01146(16) 0.8770(2) 0.0422(4) Uani 1 2 d .
Cl2 Cl -0.4725(4) -0.18776(17) 0.4021(2) 0.0444(4) Uani 1 2 d .
N1 N -0.0221(13) -0.5407(4) 0.4345(7) 0.0396(15) Uani 1 2 d .
N2 N -0.1190(12) -0.3403(4) 0.9859(7) 0.0367(15) Uani 1 2 d .
N5 N 0.1840(13) -0.2131(4) 0.9492(8) 0.0429(16) Uani 1 2 d .
C1 C 0.0023(14) -0.3549(5) 0.8264(8) 0.0315(15) Uani 1 2 d .
C2 C 0.1970(16) -0.2751(6) 0.8035(9) 0.0415(18) Uani 1 2 d .
C8 C -0.0066(17) -0.2536(6) 1.0598(10) 0.046(2) Uani 1 2 d .
C9 C -0.058(2) -0.4542(6) 0.7221(9) 0.047(2) Uani 1 2 d .
C10 C 0.002(2) -0.4381(6) 0.5287(8) 0.043(2) Uani 1 2 d .
H1 H -0.25567 -0.38493 1.03888 0.0440 Uiso 1 2 calc R
H2 H 0.29516 -0.15196 0.96859 0.0516 Uiso 1 2 calc R
H3 H 0.3198 -0.26479 0.70757 0.0499 Uiso 1 2 calc R
H4 H -0.05681 -0.22487 1.16808 0.0554 Uiso 1 2 calc R
H5 H 0.07766 -0.50628 0.77304 0.0566 Uiso 1 2 calc R
H6 H -0.26436 -0.47659 0.73845 0.0565 Uiso 1 2 calc R
H7 H 0.20529 -0.41294 0.51154 0.0519 Uiso 1 2 calc R
H8 H -0.13995 -0.38886 0.47531 0.0520 Uiso 1 2 calc R
H9 H -0.22289 -0.56662 0.44818 0.0475 Uiso 1 2 calc R
H10 H 0.01557 -0.53141 0.31128 0.0475 Uiso 1 2 calc R
H11 H 0.11892 -0.59046 0.48405 0.0476 Uiso 1 2 calc R

loop_
_atom_site_aniso_label
_atom_site_aniso_U_11
_atom_site_aniso_U_22
_atom_site_aniso_U_33
_atom_site_aniso_U_12
_atom_site_aniso_U_13
_atom_site_aniso_U_23
Cl1 0.0439(8) 0.0378(9) 0.0451(9) -0.0027(7) 0.0049(7) -0.0053(7)
Cl2 0.0485(8) 0.0477(11) 0.0372(8) -0.0003(8) 0.0068(7) -0.0048(8)
N1 0.047(3) 0.042(3) 0.029(3) 0.001(2) -0.002(2) -0.005(2)
N2 0.043(3) 0.029(3) 0.038(3) -0.001(2) 0.003(2) 0.002(2)
N5 0.053(3) 0.027(3) 0.049(3) -0.004(2) 0.007(3) -0.001(2)
C1 0.041(3) 0.024(3) 0.029(3) -0.001(2) 0.004(3) 0.003(2)
C2 0.045(4) 0.040(4) 0.039(4) -0.002(3) 0.005(3) 0.010(3)
C8 0.051(4) 0.045(4) 0.043(4) 0.004(3) -0.004(3) -0.015(3)
C9 0.073(5) 0.034(4) 0.035(3) -0.004(4) 0.004(3) -0.002(3)
C10 0.069(4) 0.037(4) 0.024(4) 0.002(3) 0.004(3) -0.001(3)

loop_
_atom_type_symbol
_atom_type_description
_atom_type_scat_dispersion_real
_atom_type_scat_dispersion_imag
_atom_type_scat_source
C C 0.0033 0.0016
;
International Tables for Crystallography
(Vol. C, Tables 4.2.6.8 and 6.1.1.4)
;
H H 0.0000 0.0000
;
International Tables for Crystallography
(Vol. C, Table 6.1.1.4)
;
N N 0.0061 0.0033
;
International Tables for Crystallography
(Vol. C, Tables 4.2.6.8 and 6.1.1.4)
;
Cl Cl 0.1484 0.1585
;
International Tables for Crystallography
(Vol. C, Tables 4.2.6.8 and 6.1.1.4)
;
O O 0.0106 0.0060
;
International Tables for Crystallography
(Vol. C, Tables 4.2.6.8 and 6.1.1.4)
;

loop_
_geom_angle_atom_site_label_1
_geom_angle_atom_site_label_2
_geom_angle_atom_site_label_3
_geom_angle
_geom_angle_publ_flag
C1 N2 C8 109.8(6) yes
C2 N5 C8 109.5(6) yes
N2 C1 C2 106.5(6) yes
N2 C1 C9 121.0(6) yes
C2 C1 C9 131.9(6) yes
N5 C2 C1 106.9(6) yes
N2 C8 N5 107.3(6) yes
C1 C9 C10 111.2(6) yes
N1 C10 C9 109.5(6) yes
C10 N1 H9 107.741 no
C10 N1 H10 110.282 no
C10 N1 H11 110.466 no
H9 N1 H10 109.441 no
H9 N1 H11 109.442 no
H10 N1 H11 109.441 no
C1 N2 H1 125.705 no
C8 N2 H1 124.510 no
C2 N5 H2 125.395 no
C8 N5 H2 125.131 no
N5 C2 H3 126.249 no
C1 C2 H3 126.830 no
N2 C8 H4 126.981 no
N5 C8 H4 125.674 no
C1 C9 H5 105.029 no
C1 C9 H6 109.597 no
C10 C9 H5 110.680 no
C10 C9 H6 110.837 no
H5 C9 H6 109.358 no
N1 C10 H7 106.268 no
N1 C10 H8 108.969 no
C9 C10 H7 111.370 no
C9 C10 H8 111.186 no
H7 C10 H8 109.380 no

loop_
_geom_bond_atom_site_label_1
_geom_bond_atom_site_label_2
_geom_bond_distance
_geom_bond_publ_flag
N1 C10 1.488(9) yes
N2 C1 1.348(8) yes
N2 C8 1.327(9) yes
N5 C2 1.358(9) yes
N5 C8 1.312(10) yes
C1 C2 1.347(9) yes
C1 C9 1.508(9) yes
C9 C10 1.511(10) yes
N1 H9 0.960 no
N1 H10 0.960 no
N1 H11 0.960 no
N2 H1 0.930 no
N5 H2 0.930 no
C2 H3 0.930 no
C8 H4 0.930 no
C9 H5 0.970 no
C9 H6 0.970 no
C10 H7 0.970 no
C10 H8 0.970 no

loop_
_geom_contact_atom_site_label_1
_geom_contact_atom_site_label_2
_geom_contact_distance
_geom_contact_publ_flag
_geom_contact_site_symmetry_2
C2 C10 3.045(10) no .
Cl1 N1 3.337(6) no 2_456
Cl1 N1 3.193(6) no 2_556
Cl1 N2 3.121(6) no 2_457
Cl1 N2 3.446(6) no 2_557
Cl1 N5 3.112(7) no 1_455
Cl1 C1 3.547(7) no 2_557
Cl2 N1 3.196(6) no 2_456
Cl2 N1 3.118(6) no 2_556
Cl2 C2 3.588(8) no 1_455
Cl2 C8 3.572(8) no 1_454
Cl2 C8 3.463(8) no 1_554
N1 Cl1 3.337(6) no 2_446
N1 Cl1 3.193(6) no 2_546
N1 Cl2 3.196(6) no 2_446
N1 Cl2 3.118(6) no 2_546
N1 C2 3.556(10) no 2_546
N2 Cl1 3.121(6) no 2_447
N2 Cl1 3.446(6) no 2_547
N2 N5 3.500(9) no 1_455
N2 C2 3.412(10) no 1_455
N5 Cl1 3.112(7) no 1_655
N5 N2 3.500(9) no 1_655
C1 Cl1 3.547(7) no 2_547
C2 Cl2 3.588(8) no 1_655
C2 N1 3.556(10) no 2_556
C2 N2 3.412(10) no 1_655
C8 Cl2 3.463(8) no 1_556
C8 Cl2 3.572(8) no 1_656
N1 H5 2.6287 no .
N1 H6 2.6932 no .
N2 H2 3.0228 no .
N2 H3 3.0631 no .
N2 H5 2.8068 no .
N2 H6 2.6203 no .
N5 H1 3.0187 no .
C1 H2 3.0700 no .
C1 H4 3.0871 no .
C1 H7 2.6757 no .
C1 H8 2.7531 no .
C2 H1 3.0590 no .
C2 H4 3.0771 no .
C2 H5 2.9896 no .
C2 H6 3.3080 no .
C2 H7 2.8215 no .
C2 H8 3.2136 no .
C8 H3 3.0739 no .
C9 H1 2.7220 no .
C9 H3 2.9382 no .
C9 H9 2.6084 no .
C9 H10 3.2882 no .
C9 H11 2.6346 no .
C10 H3 2.9282 no .
H1 H4 2.4136 no .
H1 H5 2.9631 no .
H1 H6 2.5559 no .
H2 H3 2.4466 no .
H2 H4 2.3901 no .
H3 H5 3.2910 no .
H3 H7 2.4422 no .
H3 H8 3.0949 no .
H5 H7 2.3894 no .
H5 H8 2.8527 no .
H5 H9 2.8752 no .
H5 H10 3.5172 no .
H5 H11 2.4476 no .
H6 H7 2.8558 no .
H6 H8 2.3617 no .
H6 H9 2.4896 no .
H6 H10 3.5658 no .
H6 H11 2.9796 no .
H7 H9 2.7601 no .
H7 H10 2.2829 no .
H7 H11 2.2945 no .
H8 H9 2.2948 no .
H8 H10 2.3111 no .
H8 H11 2.8064 no .
Cl1 H1 2.2029 no 2_457
Cl1 H1 3.5334 no 2_557
Cl1 H2 2.2546 no 1_455
Cl1 H5 3.0705 no 2_557
Cl1 H6 3.2556 no 2_457
Cl1 H7 3.3890 no 2_556
Cl1 H8 3.5744 no 2_456
Cl1 H9 2.9350 no 2_456
Cl1 H10 2.9075 no 2_456
Cl1 H10 2.4113 no 2_556
Cl1 H11 3.2770 no 2_556
Cl2 H2 3.4485 no 1_454
Cl2 H3 2.6974 no 1_455
Cl2 H4 3.1448 no 1_454
Cl2 H4 2.6364 no 1_554
Cl2 H5 3.2047 no 2_556
Cl2 H6 3.1027 no 2_456
Cl2 H7 3.3126 no 1_455
Cl2 H8 2.9952 no .
Cl2 H9 2.3593 no 2_456
Cl2 H10 3.5446 no 2_556
Cl2 H11 3.2657 no 2_456
Cl2 H11 2.1622 no 2_556
N1 H2 3.5512 no 2_546
N1 H3 3.3064 no 2_546
N1 H9 3.5693 no 1_655
N2 H2 3.5363 no 1_455
N2 H3 3.3661 no 1_455
N2 H10 3.5002 no 1_556
N5 H1 3.3686 no 1_655
N5 H5 3.5779 no 2_557
N5 H9 3.5466 no 2_556
N5 H10 3.1486 no 2_556
C1 H3 3.3467 no 1_455
C2 H1 3.2911 no 1_655
C2 H6 3.5475 no 1_655
C2 H9 3.2663 no 2_556
C2 H10 3.3439 no 2_556
C2 H11 3.4734 no 2_556
C8 H2 3.4177 no 1_455
C8 H5 3.4030 no 2_557
C9 H4 3.5693 no 2_547
C9 H6 3.5430 no 1_655
C10 H7 3.5584 no 1_455
H1 Cl1 2.2029 no 2_447
H1 Cl1 3.5334 no 2_547
H1 N5 3.3686 no 1_455
H1 C2 3.2911 no 1_455
H1 H2 3.3946 no 2_547
H1 H3 3.4576 no 1_455
H1 H8 3.3342 no 1_556
H1 H10 3.0079 no 1_556
H2 Cl1 2.2546 no 1_655
H2 Cl2 3.4485 no 1_656
H2 N1 3.5512 no 2_556
H2 N2 3.5363 no 1_655
H2 C8 3.4177 no 1_655
H2 H1 3.3946 no 2_557
H2 H4 3.3513 no 1_655
H2 H5 3.1886 no 2_557
H2 H6 3.1492 no 2_557
H2 H9 3.3463 no 2_556
H2 H10 2.9328 no 2_556
H3 Cl2 2.6974 no 1_655
H3 N1 3.3064 no 2_556
H3 N2 3.3661 no 1_655
H3 C1 3.3467 no 1_655
H3 H1 3.4576 no 1_655
H3 H6 3.2685 no 1_655
H3 H8 3.4011 no 1_655
H3 H9 2.8073 no 2_556
H3 H10 3.3184 no 2_556
H3 H11 3.2666 no 2_556
H4 Cl2 2.6364 no 1_556
H4 Cl2 3.1448 no 1_656
H4 C9 3.5693 no 2_557
H4 H2 3.3513 no 1_455
H4 H5 2.8123 no 2_557
H4 H6 3.5249 no 2_557
H4 H8 3.1517 no 1_556
H4 H11 3.1578 no 2_557
H5 Cl1 3.0705 no 2_547
H5 Cl2 3.2047 no 2_546
H5 N5 3.5779 no 2_547
H5 C8 3.4030 no 2_547
H5 H2 3.1886 no 2_547
H5 H4 2.8123 no 2_547
H5 H6 2.9693 no 1_655
H6 Cl1 3.2556 no 2_447
H6 Cl2 3.1027 no 2_446
H6 C2 3.5475 no 1_455
H6 C9 3.5430 no 1_455
H6 H2 3.1492 no 2_547
H6 H3 3.2685 no 1_455
H6 H4 3.5249 no 2_547
H6 H5 2.9693 no 1_455
H6 H7 2.9950 no 1_455
H7 Cl1 3.3890 no 2_546
H7 Cl2 3.3126 no 1_655
H7 C10 3.5584 no 1_655
H7 H6 2.9950 no 1_655
H7 H8 2.9484 no 1_655
H7 H9 3.2509 no 1_655
H8 Cl1 3.5744 no 2_446
H8 Cl2 2.9952 no .
H8 H1 3.3342 no 1_554
H8 H3 3.4011 no 1_455
H8 H4 3.1517 no 1_554
H8 H7 2.9484 no 1_455
H9 Cl1 2.9350 no 2_446
H9 Cl2 2.3593 no 2_446
H9 N1 3.5693 no 1_455
H9 N5 3.5466 no 2_546
H9 C2 3.2663 no 2_546
H9 H2 3.3463 no 2_546
H9 H3 2.8073 no 2_546
H9 H7 3.2509 no 1_455
H9 H10 3.5461 no 1_455
H9 H11 2.9629 no 1_455
H10 Cl1 2.9075 no 2_446
H10 Cl1 2.4113 no 2_546
H10 Cl2 3.5446 no 2_546
H10 N2 3.5002 no 1_554
H10 N5 3.1486 no 2_546
H10 C2 3.3439 no 2_546
H10 H1 3.0079 no 1_554
H10 H2 2.9328 no 2_546
H10 H3 3.3184 no 2_546
H10 H9 3.5461 no 1_655
H11 Cl1 3.2770 no 2_546
H11 Cl2 3.2657 no 2_446
H11 Cl2 2.1622 no 2_546
H11 C2 3.4734 no 2_546
H11 H3 3.2666 no 2_546
H11 H4 3.1578 no 2_547
H11 H9 2.9629 no 1_655

loop_
_geom_hbond_atom_site_label_D
_geom_hbond_atom_site_label_H
_geom_hbond_atom_site_label_A
_geom_hbond_site_symmetry_A
_geom_hbond_distance_DA
_geom_hbond_distance_DH
_geom_hbond_distance_HA
_geom_hbond_angle_DHA
_geom_hbond_publ_flag
N1 H9 Cl2 2_446 3.196(6) 0.960 2.359 145.4 no
N1 H10 Cl1 2_546 3.193(6) 0.960 2.411 138.3 no
N1 H11 Cl2 2_546 3.118(6) 0.960 2.162 173.5 no
N2 H1 Cl1 2_447 3.121(6) 0.930 2.203 169.0 no
N5 H2 Cl1 1_655 3.112(7) 0.930 2.255 152.9 no

loop_
_geom_torsion_atom_site_label_1
_geom_torsion_atom_site_label_2
_geom_torsion_atom_site_label_3
_geom_torsion_atom_site_label_4
_geom_torsion
_geom_torsion_publ_flag
C1 N2 C8 N5 0.1(7) no
C8 N2 C1 C2 0.6(7) no
C8 N2 C1 C9 172.9(5) no
C2 N5 C8 N2 -0.8(8) no
C8 N5 C2 C1 1.1(7) no
N2 C1 C2 N5 -1.0(7) no
N2 C1 C9 C10 159.7(5) no
C2 C1 C9 C10 -30.2(10) no
C9 C1 C2 N5 -172.2(6) no
C1 C9 C10 N1 172.8(6) no
